data_2018496
loop_
_publ_author_name
'Insuasty, Daniel'
'Abon\'ia, Rodrigo'
'Cobo, Justo'
'Glidewell, Christopher'

_publ_section_title
;
 Two closely related, and unexpected, quinolinone derivatives: a
 three-dimensional hydrogen-bonded framework structure and a
 hydrogen-bonded molecular ribbon of <i>R</i>~2~^2^(18) and
 <i>R</i>~4~^4^(24) rings
;
_journal_coeditor_code FG3252
_journal_issue 6
_journal_name_full 'Acta Crystallographica Section C'
_journal_page_first o220
_journal_page_last o225
_journal_paper_doi 10.1107/S0108270112020860
_journal_volume 68
_journal_year 2012
_chemical_formula_iupac '0.84C26 H19 Cl2 N O3 , 0.16C26 H19 Cl2 N O3'
_chemical_formula_moiety '0.84(C26 H19 Cl2 N O3), 0.16(C26 H19 Cl2 N O3)'
_chemical_formula_sum 'C26 H19 Cl2 N O3'
_chemical_formula_weight 464.32
_chemical_name_systematic
;
1,5-Bis(4-chlorophenyl)-3-(2-oxo-1,2-dihydroquinolin-3-yl)pentane-1,5-dione--
1,5-bis(2-chlorophenyl)-3-(2-oxo-1,2-dihydroquinolin-3-yl)pentane-1,5-dione
(84/16)
;
_space_group_IT_number 88
_symmetry_cell_setting tetragonal
_symmetry_space_group_name_Hall '-I 4ad'
_symmetry_space_group_name_H-M 'I 41/a :2'
_atom_sites_solution_hydrogens geom
_atom_sites_solution_primary direct
_atom_sites_solution_secondary difmap
_cell_angle_alpha 90.00
_cell_angle_beta 90.00
_cell_angle_gamma 90.00
_cell_formula_units_Z 16
_cell_length_a 22.268(4)
_cell_length_b 22.268(4)
_cell_length_c 18.398(5)
_cell_measurement_reflns_used 5197
_cell_measurement_temperature 120(2)
_cell_measurement_theta_max 27.50
_cell_measurement_theta_min 2.56
_cell_volume 9123(3)
_computing_cell_refinement 'DIRAX/LSQ (Duisenberg <i>et al.</i>, 2000)'
_computing_data_collection 'COLLECT (Nonius, 1999)'
_computing_data_reduction 'EVALCCD (Duisenberg <i>et al.</i>, 2003)'
_computing_molecular_graphics 'PLATON (Spek, 2009)'
_computing_publication_material
;
SHELXL97 (Sheldrick, 2008) and PLATON (Spek, 2009)
;
_computing_structure_refinement 'SHELXL97 (Sheldrick, 2008)'
_computing_structure_solution 'SHELXS97 (Sheldrick, 2008)'
_diffrn_ambient_temperature 120(2)
_diffrn_detector_area_resol_mean 9.091
_diffrn_measured_fraction_theta_full 0.991
_diffrn_measured_fraction_theta_max 0.991
_diffrn_measurement_device_type 'Bruker Nonius KappaCCD area-detector'
_diffrn_measurement_method '\f and \w'
_diffrn_radiation_monochromator graphite
_diffrn_radiation_source 'Bruker Nonius FR591 rotating anode'
_diffrn_radiation_type 'Mo K\a'
_diffrn_radiation_wavelength 0.71073
_diffrn_reflns_av_R_equivalents 0.0467
_diffrn_reflns_av_sigmaI/netI 0.0377
_diffrn_reflns_limit_h_max 26
_diffrn_reflns_limit_h_min -23
_diffrn_reflns_limit_k_max 28
_diffrn_reflns_limit_k_min -28
_diffrn_reflns_limit_l_max 21
_diffrn_reflns_limit_l_min -23
_diffrn_reflns_number 32275
_diffrn_reflns_theta_full 27.50
_diffrn_reflns_theta_max 27.50
_diffrn_reflns_theta_min 2.56
_diffrn_standards_decay_% 0
_diffrn_standards_interval_count 0
_diffrn_standards_interval_time 0
_diffrn_standards_number 0
_exptl_absorpt_coefficient_mu 0.313
_exptl_absorpt_correction_T_max 0.923
_exptl_absorpt_correction_T_min 0.902
_exptl_absorpt_correction_type multi-scan
_exptl_absorpt_process_details '(SADABS; Sheldrick, 2003)'
_exptl_crystal_colour colourless
_exptl_crystal_density_diffrn 1.352
_exptl_crystal_density_method 'not measured'
_exptl_crystal_description block
_exptl_crystal_F_000 3840
_exptl_crystal_size_max 0.34
_exptl_crystal_size_mid 0.34
_exptl_crystal_size_min 0.26
_refine_diff_density_max 0.451
_refine_diff_density_min -0.332
_refine_ls_extinction_method none
_refine_ls_goodness_of_fit_ref 1.089
_refine_ls_hydrogen_treatment constr
_refine_ls_matrix_type full
_refine_ls_number_parameters 392
_refine_ls_number_reflns 5197
_refine_ls_number_restraints 85
_refine_ls_restrained_S_all 1.081
_refine_ls_R_factor_all 0.0846
_refine_ls_R_factor_gt 0.0535
_refine_ls_shift/su_max 0.001
_refine_ls_shift/su_mean 0.000
_refine_ls_structure_factor_coef Fsqd
_refine_ls_weighting_details 'w = 1/[\s^2^(Fo^2^)+(0.0750P)^2^+12.5910P] where P=(Fo^2^+2Fc^2^)/3'
_refine_ls_weighting_scheme calc
_refine_ls_wR_factor_gt 0.1392
_refine_ls_wR_factor_ref 0.1586
_reflns_number_gt 3789
_reflns_number_total 5197
_reflns_threshold_expression I>2\s(I)
_cod_data_source_file fg3252.cif
_cod_data_source_block I
_cod_original_cell_volume 9123(4)
_cod_original_sg_symbol_H-M 'I 41/a'
_cod_database_code 2018496
_cod_database_fobs_code 2018496

loop_
_symmetry_equiv_pos_as_xyz
'x, y, z'
'-y+3/4, x+1/4, z+1/4'
'-x+1/2, -y, z+1/2'
'y+3/4, -x+3/4, z+3/4'
'x+1/2, y+1/2, z+1/2'
'-y+5/4, x+3/4, z+3/4'
'-x+1, -y+1/2, z+1'
'y+5/4, -x+5/4, z+5/4'
'-x, -y, -z'
'y-3/4, -x-1/4, -z-1/4'
'x-1/2, y, -z-1/2'
'-y-3/4, x-3/4, -z-3/4'
'-x+1/2, -y+1/2, -z+1/2'
'y-1/4, -x+1/4, -z+1/4'
'x, y+1/2, -z'
'-y-1/4, x-1/4, -z-1/4'

loop_
_atom_site_type_symbol
_atom_site_label
_atom_site_fract_x
_atom_site_fract_y
_atom_site_fract_z
_atom_site_U_iso_or_equiv
_atom_site_adp_type
_atom_site_calc_flag
_atom_site_refinement_flags
_atom_site_occupancy
_atom_site_symmetry_multiplicity
_atom_site_disorder_assembly
_atom_site_disorder_group
C C11 0.7514(2) 0.4056(3) 0.61806(19) 0.0300(8) Uani d PD 0.840(2) 1 A -1
O O11 0.77632(15) 0.4039(2) 0.55915(16) 0.0372(9) Uani d PD 0.840(2) 1 A -1
C C12 0.69777(16) 0.44558(19) 0.6325(2) 0.0297(7) Uani d PD 0.840(2) 1 A -1
H H12A 0.7007 0.4609 0.6829 0.036 Uiso calc PR 0.840(2) 1 A -1
H H12B 0.6609 0.4209 0.6294 0.036 Uiso calc PR 0.840(2) 1 A -1
C C13 0.69102(15) 0.49932(14) 0.58104(18) 0.0273(6) Uani d PD 0.840(2) 1 A -1
H H13 0.6890 0.4843 0.5299 0.033 Uiso calc PR 0.840(2) 1 A -1
C C14 0.74499(19) 0.5419(2) 0.5882(3) 0.0299(7) Uani d PD 0.840(2) 1 A -1
H H14A 0.7465 0.5576 0.6385 0.036 Uiso calc PR 0.840(2) 1 A -1
H H14B 0.7824 0.5189 0.5796 0.036 Uiso calc PR 0.840(2) 1 A -1
C C15 0.7426(4) 0.5942(3) 0.5357(3) 0.0296(9) Uani d PD 0.840(2) 1 A -1
O O15 0.7085(6) 0.5941(3) 0.4840(5) 0.0401(7) Uani d PD 0.840(2) 1 A -1
C C111 0.77137(14) 0.3661(2) 0.67935(19) 0.0323(8) Uani d PD 0.840(2) 1 A -1
C C112 0.82614(16) 0.3371(3) 0.6750(2) 0.0422(11) Uani d PD 0.840(2) 1 A -1
H H112 0.8502 0.3417 0.6327 0.051 Uiso calc PR 0.840(2) 1 A -1
C C113 0.84636(16) 0.3011(2) 0.7318(2) 0.0480(11) Uani d PD 0.840(2) 1 A -1
H H113 0.8840 0.2812 0.7288 0.058 Uiso calc PR 0.840(2) 1 A -1
C C114 0.81046(16) 0.2950(2) 0.7926(2) 0.0424(9) Uani d PD 0.840(2) 1 A -1
C C115 0.75567(19) 0.32306(18) 0.7990(2) 0.0416(8) Uani d PD 0.840(2) 1 A -1
H H115 0.7320 0.3183 0.8416 0.050 Uiso calc PR 0.840(2) 1 A -1
C C116 0.73583(16) 0.3584(2) 0.7418(2) 0.0359(8) Uani d PD 0.840(2) 1 A -1
H H116 0.6978 0.3776 0.7449 0.043 Uiso calc PR 0.840(2) 1 A -1
N N131 0.5267(2) 0.5420(4) 0.5766(4) 0.0290(13) Uani d PD 0.840(2) 1 A -1
H H131 0.4943 0.5334 0.5513 0.035 Uiso calc PR 0.840(2) 1 A -1
C C132 0.5789(2) 0.5143(3) 0.5571(3) 0.0272(12) Uani d PD 0.840(2) 1 A -1
O O132 0.5797(2) 0.4781(2) 0.5050(2) 0.0337(10) Uani d PD 0.840(2) 1 A -1
C C133 0.63221(14) 0.53015(14) 0.59962(16) 0.0246(7) Uani d PD 0.840(2) 1 A -1
C C134 0.62657(17) 0.5675(3) 0.6574(3) 0.0309(14) Uani d PD 0.840(2) 1 A -1
H H134 0.6608 0.5750 0.6868 0.037 Uiso calc PR 0.840(2) 1 A -1
C C14A 0.57127(15) 0.59616(17) 0.67576(18) 0.0282(10) Uani d PD 0.840(2) 1 A -1
C C135 0.56578(15) 0.63917(13) 0.73190(16) 0.0332(8) Uani d PD 0.840(2) 1 A -1
H H135 0.5995 0.6488 0.7614 0.040 Uiso calc PR 0.840(2) 1 A -1
C C136 0.51164(16) 0.66706(14) 0.74379(17) 0.0372(8) Uani d PD 0.840(2) 1 A -1
H H136 0.5083 0.6967 0.7807 0.045 Uiso calc PR 0.840(2) 1 A -1
C C137 0.46149(16) 0.65204(15) 0.7019(2) 0.0408(11) Uani d PD 0.840(2) 1 A -1
H H137 0.4242 0.6713 0.7111 0.049 Uiso calc PR 0.840(2) 1 A -1
C C138 0.4654(3) 0.6098(5) 0.6476(5) 0.0364(17) Uani d PD 0.840(2) 1 A -1
H H138 0.4309 0.5992 0.6200 0.044 Uiso calc PR 0.840(2) 1 A -1
C C18A 0.52081(16) 0.5826(2) 0.6332(2) 0.0275(11) Uani d PD 0.840(2) 1 A -1
C C151 0.7830(4) 0.6468(3) 0.5492(4) 0.0292(13) Uani d PD 0.840(2) 1 A -1
C C152 0.7732(4) 0.6995(2) 0.5086(3) 0.0339(11) Uani d PD 0.840(2) 1 A -1
H H152 0.7410 0.7009 0.4748 0.041 Uiso calc PR 0.840(2) 1 A -1
C C153 0.8099(4) 0.7492(2) 0.5171(3) 0.0371(10) Uani d PD 0.840(2) 1 A -1
H H153 0.8033 0.7847 0.4897 0.045 Uiso calc PR 0.840(2) 1 A -1
C C154 0.8567(2) 0.7455(2) 0.5670(4) 0.0354(9) Uani d PD 0.840(2) 1 A -1
Cl Cl15 0.90456(14) 0.80724(13) 0.57680(12) 0.0470(4) Uani d PD 0.840(2) 1 A -1
C C155 0.86584(15) 0.69545(17) 0.6098(2) 0.0384(11) Uani d PD 0.840(2) 1 A -1
H H155 0.8973 0.6949 0.6446 0.046 Uiso calc PR 0.840(2) 1 A -1
C C156 0.82853(15) 0.64589(16) 0.6015(2) 0.0335(10) Uani d PD 0.840(2) 1 A -1
H H156 0.8339 0.6115 0.6313 0.040 Uiso calc PR 0.840(2) 1 A -1
Cl Cl14 0.83734(5) 0.25127(4) 0.86443(5) 0.0547(3) Uani d PD 0.840(2) 1 A -1
C C21 0.7602(14) 0.4038(14) 0.6271(10) 0.0300(8) Uani d PD 0.160(2) 1 A -2
O O21 0.7868(10) 0.4085(13) 0.5694(10) 0.0372(9) Uani d PD 0.160(2) 1 A -2
C C22 0.7056(9) 0.4417(9) 0.6445(13) 0.0297(7) Uani d PD 0.160(2) 1 A -2
H H22A 0.7104 0.4581 0.6942 0.036 Uiso calc PR 0.160(2) 1 A -2
H H22B 0.6699 0.4152 0.6449 0.036 Uiso calc PR 0.160(2) 1 A -2
C C23 0.6933(7) 0.4940(6) 0.5926(10) 0.0273(6) Uani d PD 0.160(2) 1 A -2
H H23 0.6913 0.4781 0.5418 0.033 Uiso calc PR 0.160(2) 1 A -2
C C24 0.7441(9) 0.5406(9) 0.5968(18) 0.0299(7) Uani d PD 0.160(2) 1 A -2
H H24A 0.7450 0.5579 0.6464 0.036 Uiso calc PR 0.160(2) 1 A -2
H H24B 0.7829 0.5202 0.5885 0.036 Uiso calc PR 0.160(2) 1 A -2
C C25 0.737(3) 0.5912(16) 0.542(2) 0.0296(9) Uani d PD 0.160(2) 1 A -2
O O25 0.707(3) 0.585(2) 0.488(3) 0.0401(7) Uani d PD 0.160(2) 1 A -2
C C211 0.7851(9) 0.3666(13) 0.6879(12) 0.0323(8) Uani d PD 0.160(2) 1 A -2
C C212 0.8406(10) 0.3396(17) 0.6811(14) 0.0422(11) Uani d PD 0.160(2) 1 A -2
C C213 0.8641(9) 0.3038(15) 0.7362(14) 0.0480(11) Uani d PD 0.160(2) 1 A -2
H H213 0.9036 0.2879 0.7329 0.058 Uiso calc PR 0.160(2) 1 A -2
C C214 0.8282(10) 0.2920(14) 0.7959(12) 0.0424(9) Uani d PD 0.160(2) 1 A -2
H H214 0.8443 0.2693 0.8350 0.051 Uiso calc PR 0.160(2) 1 A -2
C C215 0.7700(10) 0.3122(13) 0.8004(12) 0.0416(8) Uani d PD 0.160(2) 1 A -2
H H215 0.7438 0.2979 0.8373 0.050 Uiso calc PR 0.160(2) 1 A -2
C C216 0.7504(9) 0.3540(14) 0.7500(13) 0.0359(8) Uani d PD 0.160(2) 1 A -2
H H216 0.7133 0.3742 0.7573 0.043 Uiso calc PR 0.160(2) 1 A -2
N N231 0.5288(11) 0.535(3) 0.582(3) 0.0290(13) Uani d PD 0.160(2) 1 A -2
H H231 0.4979 0.5280 0.5531 0.035 Uiso calc PR 0.160(2) 1 A -2
C C232 0.5816(9) 0.507(2) 0.565(2) 0.0272(12) Uani d PD 0.160(2) 1 A -2
O O232 0.5839(12) 0.4699(15) 0.5140(16) 0.0337(10) Uani d PD 0.160(2) 1 A -2
C C233 0.6327(7) 0.5207(8) 0.6122(10) 0.0246(7) Uani d PD 0.160(2) 1 A -2
C C234 0.6258(8) 0.561(2) 0.666(2) 0.0309(14) Uani d PD 0.160(2) 1 A -2
H H234 0.6602 0.5737 0.6930 0.037 Uiso calc PR 0.160(2) 1 A -2
C C24A 0.5689(7) 0.5864(13) 0.6855(13) 0.0282(10) Uani d PD 0.160(2) 1 A -2
C C235 0.5594(7) 0.6238(8) 0.7465(9) 0.0332(8) Uani d PD 0.160(2) 1 A -2
H H235 0.5914 0.6313 0.7794 0.040 Uiso calc PR 0.160(2) 1 A -2
C C236 0.5041(8) 0.6493(8) 0.7584(10) 0.0372(8) Uani d PD 0.160(2) 1 A -2
H H236 0.4981 0.6750 0.7989 0.045 Uiso calc PR 0.160(2) 1 A -2
C C237 0.4566(8) 0.6375(12) 0.7109(13) 0.0408(11) Uani d PD 0.160(2) 1 A -2
H H237 0.4181 0.6543 0.7204 0.049 Uiso calc PR 0.160(2) 1 A -2
C C238 0.4647(14) 0.602(3) 0.651(3) 0.0364(17) Uani d PD 0.160(2) 1 A -2
H H238 0.4331 0.5968 0.6163 0.044 Uiso calc PR 0.160(2) 1 A -2
C C28A 0.5200(8) 0.5733(17) 0.6400(16) 0.0275(11) Uani d PD 0.160(2) 1 A -2
C C251 0.775(2) 0.6463(16) 0.553(3) 0.0292(13) Uani d PD 0.160(2) 1 A -2
C C252 0.773(2) 0.6915(14) 0.499(2) 0.0339(11) Uani d PD 0.160(2) 1 A -2
H H252 0.7471 0.6865 0.4584 0.041 Uiso calc PR 0.160(2) 1 A -2
C C253 0.8066(19) 0.7432(14) 0.506(2) 0.0371(10) Uani d PD 0.160(2) 1 A -2
H H253 0.8030 0.7749 0.4714 0.045 Uiso calc PR 0.160(2) 1 A -2
C C254 0.8464(17) 0.7476(13) 0.5639(19) 0.0354(9) Uani d PD 0.160(2) 1 A -2
Cl Cl25 0.8984(8) 0.8065(8) 0.5641(9) 0.0470(4) Uani d PD 0.160(2) 1 A -2
C C255 0.8522(11) 0.7025(10) 0.6150(13) 0.0384(11) Uani d PD 0.160(2) 1 A -2
H H255 0.8803 0.7063 0.6535 0.046 Uiso calc PR 0.160(2) 1 A -2
C C256 0.8165(12) 0.6516(9) 0.6096(14) 0.0335(10) Uani d PD 0.160(2) 1 A -2
H H256 0.8202 0.6203 0.6444 0.040 Uiso calc PR 0.160(2) 1 A -2
Cl Cl22 0.8947(3) 0.3519(3) 0.6176(3) 0.0690(19) Uani d PD 0.160(2) 1 A -2

loop_
_atom_site_aniso_label
_atom_site_aniso_U_11
_atom_site_aniso_U_22
_atom_site_aniso_U_33
_atom_site_aniso_U_12
_atom_site_aniso_U_13
_atom_site_aniso_U_23
C11 0.031(2) 0.0329(12) 0.0259(15) 0.0002(12) -0.0011(14) -0.0022(12)
O11 0.0361(17) 0.0468(14) 0.0286(13) 0.0066(13) 0.0035(11) -0.0023(12)
C12 0.0338(15) 0.0322(13) 0.0231(19) 0.0026(10) 0.0013(13) 0.0013(11)
C13 0.0305(12) 0.0298(12) 0.0217(15) 0.0013(9) -0.0003(10) -0.0007(10)
C14 0.0285(11) 0.0359(12) 0.025(2) -0.0014(9) -0.0004(10) 0.0001(11)
C15 0.029(2) 0.0372(15) 0.0223(17) -0.0004(9) 0.0003(18) -0.0018(11)
O15 0.0486(13) 0.042(3) 0.0298(15) -0.009(2) -0.0143(13) 0.0038(15)
C111 0.039(2) 0.0298(12) 0.0281(15) 0.0047(16) -0.0045(14) -0.0029(12)
C112 0.044(2) 0.0457(17) 0.0367(17) 0.009(2) 0.0038(18) -0.0049(14)
C113 0.043(2) 0.0515(18) 0.0495(19) 0.022(2) 0.001(2) -0.0030(15)
C114 0.048(3) 0.0431(16) 0.0362(15) 0.022(2) -0.0056(18) -0.0019(12)
C115 0.052(2) 0.037(2) 0.0360(15) 0.0212(14) 0.0068(16) 0.0023(14)
C116 0.038(2) 0.0346(15) 0.0348(17) 0.0109(16) 0.0007(17) 0.0014(12)
N131 0.0268(10) 0.028(3) 0.0327(17) -0.0015(8) -0.0060(8) -0.004(2)
C132 0.0303(12) 0.024(2) 0.027(2) -0.0012(9) -0.0014(10) -0.001(2)
O132 0.0328(11) 0.033(2) 0.0354(17) 0.0021(9) -0.0079(9) -0.0108(17)
C133 0.0289(11) 0.0257(15) 0.0193(15) -0.0005(10) -0.0012(10) 0.0050(12)
C134 0.0317(12) 0.034(2) 0.027(2) -0.0014(10) -0.0037(11) 0.000(2)
C14A 0.0350(12) 0.027(2) 0.0229(16) -0.0007(11) 0.0009(11) 0.0029(15)
C135 0.0439(15) 0.0324(18) 0.0231(15) -0.0007(13) 0.0007(12) 0.0007(12)
C136 0.0518(18) 0.0318(18) 0.0281(17) 0.0069(14) 0.0032(13) -0.0009(13)
C137 0.0445(16) 0.037(2) 0.0409(19) 0.0123(14) 0.0041(13) -0.0009(17)
C138 0.0343(13) 0.036(4) 0.0390(17) 0.0037(14) -0.0009(11) -0.002(2)
C18A 0.0322(12) 0.023(2) 0.0275(16) -0.0015(10) 0.0014(10) 0.0025(17)
C151 0.026(3) 0.0386(12) 0.0230(14) -0.0013(13) 0.0020(19) 0.0010(10)
C152 0.0374(13) 0.040(2) 0.024(2) -0.0026(16) -0.0044(15) -0.0006(18)
C153 0.0433(17) 0.0399(18) 0.028(3) -0.0019(12) -0.0034(15) 0.0026(19)
C154 0.031(3) 0.0378(14) 0.0372(15) -0.0070(15) 0.0004(14) -0.0024(11)
Cl15 0.0488(9) 0.0455(4) 0.0468(11) -0.0157(5) -0.0068(7) -0.0045(7)
C155 0.029(2) 0.0474(18) 0.0392(16) -0.0030(15) -0.0100(16) 0.0018(14)
C156 0.029(2) 0.0408(15) 0.0308(16) 0.0014(13) -0.0038(15) 0.0042(13)
Cl14 0.0732(6) 0.0551(5) 0.0359(5) 0.0348(4) -0.0045(4) 0.0033(4)
C21 0.031(2) 0.0329(12) 0.0259(15) 0.0002(12) -0.0011(14) -0.0022(12)
O21 0.0361(17) 0.0468(14) 0.0286(13) 0.0066(13) 0.0035(11) -0.0023(12)
C22 0.0338(15) 0.0322(13) 0.0231(19) 0.0026(10) 0.0013(13) 0.0013(11)
C23 0.0305(12) 0.0298(12) 0.0217(15) 0.0013(9) -0.0003(10) -0.0007(10)
C24 0.0285(11) 0.0359(12) 0.025(2) -0.0014(9) -0.0004(10) 0.0001(11)
C25 0.029(2) 0.0372(15) 0.0223(17) -0.0004(9) 0.0003(18) -0.0018(11)
O25 0.0486(13) 0.042(3) 0.0298(15) -0.009(2) -0.0143(13) 0.0038(15)
C211 0.039(2) 0.0298(12) 0.0281(15) 0.0047(16) -0.0045(14) -0.0029(12)
C212 0.044(2) 0.0457(17) 0.0367(17) 0.009(2) 0.0038(18) -0.0049(14)
C213 0.043(2) 0.0515(18) 0.0495(19) 0.022(2) 0.001(2) -0.0030(15)
C214 0.048(3) 0.0431(16) 0.0362(15) 0.022(2) -0.0056(18) -0.0019(12)
C215 0.052(2) 0.037(2) 0.0360(15) 0.0212(14) 0.0068(16) 0.0023(14)
C216 0.038(2) 0.0346(15) 0.0348(17) 0.0109(16) 0.0007(17) 0.0014(12)
N231 0.0268(10) 0.028(3) 0.0327(17) -0.0015(8) -0.0060(8) -0.004(2)
C232 0.0303(12) 0.024(2) 0.027(2) -0.0012(9) -0.0014(10) -0.001(2)
O232 0.0328(11) 0.033(2) 0.0354(17) 0.0021(9) -0.0079(9) -0.0108(17)
C233 0.0289(11) 0.0257(15) 0.0193(15) -0.0005(10) -0.0012(10) 0.0050(12)
C234 0.0317(12) 0.034(2) 0.027(2) -0.0014(10) -0.0037(11) 0.000(2)
C24A 0.0350(12) 0.027(2) 0.0229(16) -0.0007(11) 0.0009(11) 0.0029(15)
C235 0.0439(15) 0.0324(18) 0.0231(15) -0.0007(13) 0.0007(12) 0.0007(12)
C236 0.0518(18) 0.0318(18) 0.0281(17) 0.0069(14) 0.0032(13) -0.0009(13)
C237 0.0445(16) 0.037(2) 0.0409(19) 0.0123(14) 0.0041(13) -0.0009(17)
C238 0.0343(13) 0.036(4) 0.0390(17) 0.0037(14) -0.0009(11) -0.002(2)
C28A 0.0322(12) 0.023(2) 0.0275(16) -0.0015(10) 0.0014(10) 0.0025(17)
C251 0.026(3) 0.0386(12) 0.0230(14) -0.0013(13) 0.0020(19) 0.0010(10)
C252 0.0374(13) 0.040(2) 0.024(2) -0.0026(16) -0.0044(15) -0.0006(18)
C253 0.0433(17) 0.0399(18) 0.028(3) -0.0019(12) -0.0034(15) 0.0026(19)
C254 0.031(3) 0.0378(14) 0.0372(15) -0.0070(15) 0.0004(14) -0.0024(11)
Cl25 0.0488(9) 0.0455(4) 0.0468(11) -0.0157(5) -0.0068(7) -0.0045(7)
C255 0.029(2) 0.0474(18) 0.0392(16) -0.0030(15) -0.0100(16) 0.0018(14)
C256 0.029(2) 0.0408(15) 0.0308(16) 0.0014(13) -0.0038(15) 0.0042(13)
Cl22 0.062(3) 0.071(4) 0.074(4) 0.007(3) -0.004(3) -0.003(3)

loop_
_atom_type_symbol
_atom_type_description
_atom_type_scat_dispersion_real
_atom_type_scat_dispersion_imag
_atom_type_scat_source
C C 0.0033 0.0016 'International Tables Vol C Tables 4.2.6.8 and 6.1.1.4'
H H 0.0000 0.0000 'International Tables Vol C Tables 4.2.6.8 and 6.1.1.4'
Cl Cl 0.1484 0.1585 'International Tables Vol C Tables 4.2.6.8 and 6.1.1.4'
N N 0.0061 0.0033 'International Tables Vol C Tables 4.2.6.8 and 6.1.1.4'
O O 0.0106 0.0060 'International Tables Vol C Tables 4.2.6.8 and 6.1.1.4'

loop_
_geom_angle_atom_site_label_1
_geom_angle_atom_site_label_2
_geom_angle_atom_site_label_3
_geom_angle
O11 C11 C111 121.1(3)
O11 C11 C12 122.3(3)
C111 C11 C12 116.6(2)
C11 C12 C13 115.3(2)
C11 C12 H12A 108.4
C13 C12 H12A 108.4
C11 C12 H12B 108.4
C13 C12 H12B 108.4
H12A C12 H12B 107.5
C133 C13 C12 107.4(2)
C133 C13 C14 112.1(2)
C12 C13 C14 110.6(2)
C133 C13 H13 108.9
C12 C13 H13 108.9
C14 C13 H13 108.9
C15 C14 C13 113.1(2)
C15 C14 H14A 109.0
C13 C14 H14A 109.0
C15 C14 H14B 109.0
C13 C14 H14B 109.0
H14A C14 H14B 107.8
O15 C15 C151 120.4(3)
O15 C15 C14 121.3(2)
C151 C15 C14 118.3(2)
C112 C111 C116 119.1(3)
C112 C111 C11 119.5(3)
C116 C111 C11 121.3(3)
C111 C112 C113 120.7(3)
C111 C112 H112 119.6
C113 C112 H112 119.6
C114 C113 C112 118.5(3)
C114 C113 H113 120.7
C112 C113 H113 120.7
C115 C114 C113 122.5(3)
C115 C114 Cl14 119.5(3)
C113 C114 Cl14 118.0(2)
C114 C115 C116 118.4(3)
C114 C115 H115 120.8
C116 C115 H115 120.8
C115 C116 C111 120.7(3)
C115 C116 H116 119.7
C111 C116 H116 119.7
C132 N131 C18A 125.1(2)
C132 N131 H131 117.5
C18A N131 H131 117.5
O132 C132 N131 120.4(3)
O132 C132 C133 123.5(2)
N131 C132 C133 116.1(2)
C134 C133 C132 119.4(2)
C134 C133 C13 122.3(2)
C132 C133 C13 118.0(2)
C133 C134 C14A 122.7(2)
C133 C134 H134 118.7
C14A C134 H134 118.7
C18A C14A C135 119.0(2)
C18A C14A C134 117.6(2)
C135 C14A C134 123.4(2)
C136 C135 C14A 119.9(3)
C136 C135 H135 120.0
C14A C135 H135 120.0
C135 C136 C137 120.3(3)
C135 C136 H136 119.8
C137 C136 H136 119.8
C138 C137 C136 120.9(3)
C138 C137 H137 119.5
C136 C137 H137 119.5
C137 C138 C18A 119.2(3)
C137 C138 H138 120.4
C18A C138 H138 120.4
N131 C18A C138 120.5(2)
N131 C18A C14A 119.0(2)
C138 C18A C14A 120.5(2)
C156 C151 C152 119.3(3)
C156 C151 C15 122.6(3)
C152 C151 C15 118.0(3)
C153 C152 C151 121.0(3)
C153 C152 H152 119.5
C151 C152 H152 119.5
C152 C153 C154 118.0(3)
C152 C153 H153 121.0
C154 C153 H153 121.0
C155 C154 C153 122.3(3)
C155 C154 Cl15 119.1(2)
C153 C154 Cl15 118.6(2)
C154 C155 C156 119.4(3)
C154 C155 H155 120.3
C156 C155 H155 120.3
C155 C156 C151 119.8(3)
C155 C156 H156 120.1
C151 C156 H156 120.1
O21 C21 C211 121.2(8)
O21 C21 C22 121.7(7)
C211 C21 C22 116.6(7)
C21 C22 C23 115.8(7)
C21 C22 H22A 108.3
C23 C22 H22A 108.3
C21 C22 H22B 108.3
C23 C22 H22B 108.3
H22A C22 H22B 107.4
C233 C23 C22 107.9(7)
C233 C23 C24 112.2(7)
C22 C23 C24 110.5(7)
C233 C23 H23 108.7
C22 C23 H23 108.7
C24 C23 H23 108.7
C25 C24 C23 113.3(7)
C25 C24 H24A 108.9
C23 C24 H24A 108.9
C25 C24 H24B 108.9
C23 C24 H24B 108.9
H24A C24 H24B 107.7
O25 C25 C251 120.4(8)
O25 C25 C24 121.2(8)
C251 C25 C24 118.0(6)
C212 C211 C216 118.5(6)
C212 C211 C21 120.3(6)
C216 C211 C21 120.9(7)
C211 C212 C213 121.3(6)
C211 C212 Cl22 128.8(11)
C213 C212 Cl22 109.1(11)
C214 C213 C212 118.0(7)
C214 C213 H213 121.0
C212 C213 H213 121.0
C215 C214 C213 122.1(7)
C215 C214 H214 118.9
C213 C214 H214 118.9
C214 C215 C216 118.5(7)
C214 C215 H215 120.8
C216 C215 H215 120.8
C215 C216 C211 120.3(7)
C215 C216 H216 119.8
C211 C216 H216 119.8
C232 N231 C28A 125.3(6)
C232 N231 H231 117.3
C28A N231 H231 117.3
O232 C232 N231 120.4(7)
O232 C232 C233 123.3(8)
N231 C232 C233 116.1(5)
C234 C233 C232 119.1(6)
C234 C233 C23 122.6(6)
C232 C233 C23 117.9(6)
C233 C234 C24A 122.8(6)
C233 C234 H234 118.6
C24A C234 H234 117.0
C28A C24A C235 118.7(5)
C28A C24A C234 117.4(5)
C235 C24A C234 123.8(6)
C236 C235 C24A 120.2(6)
C236 C235 H235 119.9
C24A C235 H235 119.9
C235 C236 C237 120.1(6)
C235 C236 H236 119.9
C237 C236 H236 119.9
C238 C237 C236 120.9(6)
C238 C237 H237 119.6
C236 C237 H237 119.6
C237 C238 C28A 119.3(7)
C237 C238 H238 120.4
C28A C238 H238 120.4
N231 C28A C238 120.8(6)
N231 C28A C24A 118.7(5)
C238 C28A C24A 120.3(6)
C256 C251 C252 119.2(6)
C256 C251 C25 122.2(6)
C252 C251 C25 118.3(7)
C253 C252 C251 121.0(7)
C253 C252 H252 119.5
C251 C252 H252 119.5
C252 C253 C254 118.2(6)
C252 C253 H253 120.9
C254 C253 H253 120.9
C255 C254 C253 122.0(6)
C255 C254 Cl25 118.8(7)
C253 C254 Cl25 118.4(8)
C254 C255 C256 119.5(6)
C254 C255 H255 120.3
C256 C255 H255 120.3
C255 C256 C251 119.9(6)
C255 C256 H256 120.0
C251 C256 H256 120.0

loop_
_geom_bond_atom_site_label_1
_geom_bond_atom_site_label_2
_geom_bond_distance
C11 O11 1.219(3)
C11 C111 1.498(4)
C11 C12 1.512(3)
C12 C13 1.534(3)
C12 H12A 0.9900
C12 H12B 0.9900
C13 C133 1.518(3)
C13 C14 1.536(3)
C13 H13 1.0000
C14 C15 1.515(3)
C14 H14A 0.9900
C14 H14B 0.9900
C15 O15 1.216(3)
C15 C151 1.498(3)
C111 C112 1.383(4)
C111 C116 1.406(4)
C112 C113 1.391(4)
C112 H112 0.9500
C113 C114 1.382(5)
C113 H113 0.9500
C114 C115 1.376(4)
C114 Cl14 1.747(3)
C115 C116 1.385(4)
C115 H115 0.9500
C116 H116 0.9500
N131 C132 1.363(3)
N131 C18A 1.386(3)
N131 H131 0.8800
C132 O132 1.251(3)
C132 C133 1.466(3)
C133 C134 1.356(3)
C134 C14A 1.427(3)
C134 H134 0.9500
C14A C18A 1.402(3)
C14A C135 1.414(4)
C135 C136 1.374(4)
C135 H135 0.9500
C136 C137 1.397(4)
C136 H136 0.9500
C137 C138 1.376(4)
C137 H137 0.9500
C138 C18A 1.400(4)
C138 H138 0.9500
C151 C156 1.398(4)
C151 C152 1.408(5)
C152 C153 1.384(4)
C152 H152 0.9500
C153 C154 1.392(5)
C153 H153 0.9500
C154 C155 1.380(4)
C154 Cl15 1.748(3)
C155 C156 1.390(4)
C155 H155 0.9500
C156 H156 0.9500
C21 O21 1.219(5)
C21 C211 1.498(6)
C21 C22 1.514(5)
C22 C23 1.532(6)
C22 H22A 0.9900
C22 H22B 0.9900
C23 C233 1.518(5)
C23 C24 1.536(5)
C23 H23 1.0000
C24 C25 1.515(5)
C24 H24A 0.9900
C24 H24B 0.9900
C25 O25 1.216(6)
C25 C251 1.499(5)
C211 C212 1.381(6)
C211 C216 1.408(6)
C212 C213 1.392(6)
C212 Cl22 1.700(14)
C213 C214 1.384(6)
C213 H213 0.9500
C214 C215 1.374(6)
C214 H214 0.9500
C215 C216 1.384(6)
C215 H215 0.9500
C216 H216 0.9500
N231 C232 1.363(5)
N231 C28A 1.385(5)
N231 H231 0.8800
C232 O232 1.252(5)
C232 C233 1.467(5)
C233 C234 1.357(5)
C234 C24A 1.427(5)
C234 H234 0.9500
C24A C28A 1.403(5)
C24A C235 1.413(5)
C235 C236 1.374(6)
C235 H235 0.9500
C236 C237 1.397(6)
C236 H236 0.9500
C237 C238 1.376(6)
C237 H237 0.9500
C238 C28A 1.400(6)
C238 H238 0.9500
C251 C256 1.399(5)
C251 C252 1.408(6)
C252 C253 1.384(6)
C252 H252 0.9500
C253 C254 1.392(6)
C253 H253 0.9500
C254 C255 1.381(6)
C254 Cl25 1.749(5)
C255 C256 1.389(6)
C255 H255 0.9500
C256 H256 0.9500

loop_
_geom_hbond_atom_site_label_D
_geom_hbond_atom_site_label_H
_geom_hbond_atom_site_label_A
_geom_hbond_site_symmetry_A
_geom_hbond_distance_DH
_geom_hbond_distance_HA
_geom_hbond_distance_DA
_geom_hbond_angle_DHA
_geom_hbond_publ_flag
N131 H131 O132 9_666 0.88 1.96 2.840(7) 175 no
C156 H156 O15 8_454 0.95 2.46 3.386(12) 165 no
C12 H12A O11 8_454 0.99 2.56 3.451(5) 149 no
N231 H231 O232 9_666 0.88 2.20 3.07(5) 168 no
C256 H256 O25 8_454 0.95 2.46 3.41(7) 176 no
C22 H22A O21 8_454 0.99 2.58 3.42(3) 142 no

loop_
_geom_torsion_atom_site_label_1
_geom_torsion_atom_site_label_2
_geom_torsion_atom_site_label_3
_geom_torsion_atom_site_label_4
_geom_torsion
O11 C11 C12 C13 -21.8(8)
C111 C11 C12 C13 160.3(4)
C11 C12 C13 C133 174.8(4)
C11 C12 C13 C14 -62.6(4)
C133 C13 C14 C15 -63.3(6)
C12 C13 C14 C15 176.9(6)
C13 C14 C15 O15 -14.9(14)
C13 C14 C15 C151 164.6(7)
O11 C11 C111 C112 14.1(8)
C12 C11 C111 C112 -167.9(5)
O11 C11 C111 C116 -166.6(6)
C12 C11 C111 C116 11.4(8)
C116 C111 C112 C113 -0.6(8)
C11 C111 C112 C113 178.7(6)
C111 C112 C113 C114 0.1(9)
C112 C113 C114 C115 0.1(9)
C112 C113 C114 Cl14 -178.4(5)
C113 C114 C115 C116 0.4(9)
Cl14 C114 C115 C116 178.8(4)
C114 C115 C116 C111 -1.0(8)
C112 C111 C116 C115 1.1(8)
C11 C111 C116 C115 -178.2(5)
C18A N131 C132 O132 179.9(9)
C18A N131 C132 C133 -0.8(15)
O132 C132 C133 C134 -176.7(8)
N131 C132 C133 C134 4.0(11)
O132 C132 C133 C13 -2.2(10)
N131 C132 C133 C13 178.5(7)
C12 C13 C133 C134 78.9(6)
C14 C13 C133 C134 -42.8(6)
C12 C13 C133 C132 -95.5(5)
C14 C13 C133 C132 142.8(5)
C132 C133 C134 C14A -4.9(10)
C13 C133 C134 C14A -179.3(5)
C133 C134 C14A C18A 2.5(10)
C133 C134 C14A C135 -174.4(5)
C18A C14A C135 C136 -0.3(5)
C134 C14A C135 C136 176.6(5)
C14A C135 C136 C137 1.6(5)
C135 C136 C137 C138 -0.8(9)
C136 C137 C138 C18A -1.4(15)
C132 N131 C18A C138 178.2(11)
C132 N131 C18A C14A -1.5(15)
C137 C138 C18A N131 -176.9(10)
C137 C138 C18A C14A 2.7(15)
C135 C14A C18A N131 177.8(7)
C134 C14A C18A N131 0.7(9)
C135 C14A C18A C138 -1.9(9)
C134 C14A C18A C138 -179.0(9)
O15 C15 C151 C156 -171.0(13)
C14 C15 C151 C156 9.5(14)
O15 C15 C151 C152 10.8(16)
C14 C15 C151 C152 -168.8(9)
C156 C151 C152 C153 3.3(15)
C15 C151 C152 C153 -178.4(9)
C151 C152 C153 C154 0.0(13)
C152 C153 C154 C155 -2.9(12)
C152 C153 C154 Cl15 178.5(8)
C153 C154 C155 C156 2.3(10)
Cl15 C154 C155 C156 -179.0(4)
C154 C155 C156 C151 1.1(8)
C152 C151 C156 C155 -3.9(12)
C15 C151 C156 C155 177.9(7)
O21 C21 C22 C23 -11(5)
C211 C21 C22 C23 160(3)
C21 C22 C23 C233 172(2)
C21 C22 C23 C24 -65(3)
C233 C23 C24 C25 -64(4)
C22 C23 C24 C25 175(3)
C23 C24 C25 O25 -21(8)
C23 C24 C25 C251 166(4)
O21 C21 C211 C212 4(6)
C22 C21 C211 C212 -168(4)
O21 C21 C211 C216 -170(4)
C22 C21 C211 C216 18(5)
C216 C211 C212 C213 -4(6)
C21 C211 C212 C213 -179(4)
C216 C211 C212 Cl22 -173(3)
C21 C211 C212 Cl22 13(6)
C211 C212 C213 C214 5(6)
Cl22 C212 C213 C214 176(3)
C212 C213 C214 C215 3(6)
C213 C214 C215 C216 -11(5)
C214 C215 C216 C211 12(5)
C212 C211 C216 C215 -4(5)
C21 C211 C216 C215 170(3)
C28A N231 C232 O232 174(6)
C28A N231 C232 C233 -1(10)
O232 C232 C233 C234 -179(5)
N231 C232 C233 C234 -4(7)
O232 C232 C233 C23 8(7)
N231 C232 C233 C23 -176(5)
C22 C23 C233 C234 83(4)
C24 C23 C233 C234 -39(4)
C22 C23 C233 C232 -105(3)
C24 C23 C233 C232 133(3)
C232 C233 C234 C24A 8(7)
C23 C233 C234 C24A -180(4)
C233 C234 C24A C28A -8(7)
C233 C234 C24A C235 173(4)
C28A C24A C235 C236 -4(4)
C234 C24A C235 C236 176(4)
C24A C235 C236 C237 1(4)
C235 C236 C237 C238 -2(6)
C236 C237 C238 C28A 5(10)
C232 N231 C28A C238 177(7)
C232 N231 C28A C24A 1(10)
C237 C238 C28A N231 177(6)
C237 C238 C28A C24A -8(10)
C235 C24A C28A N231 -178(5)
C234 C24A C28A N231 3(7)
C235 C24A C28A C238 7(7)
C234 C24A C28A C238 -172(6)
O25 C25 C251 C256 -172(8)
C24 C25 C251 C256 1(9)
O25 C25 C251 C252 2(10)
C24 C25 C251 C252 175(6)
C256 C251 C252 C253 -6(10)
C25 C251 C252 C253 -180(6)
C251 C252 C253 C254 4(9)
C252 C253 C254 C255 -1(8)
C252 C253 C254 Cl25 169(5)
C253 C254 C255 C256 -1(6)
Cl25 C254 C255 C256 -171(3)
C254 C255 C256 C251 0(6)
C252 C251 C256 C255 3(8)
C25 C251 C256 C255 177(5)
